data_4077596
loop_
_publ_author_name
'Pelagatti, Paolo'
'Bacchi, Alessia'
'Bobbio, Carla'
'Carcelli, Mauro'
'Costa, Mirco'
'Pelizzi, Corrado'
'Vivorio, Cristiano'

_publ_section_title
;
 Synthesis, Characterization, and Reactivity toward MeI of Carbonyl Rh(I)
 Complexes Containing a PNO Hydrazonic Ligand
;
_journal_issue 25
_journal_name_full Organometallics
_journal_page_first 5440
_journal_paper_doi 10.1021/om000562r
_journal_volume 19
_journal_year 2000
_chemical_formula_sum 'C36 H39 I N2 O4 P Rh'
_chemical_formula_weight 824.54
_chemical_name_systematic
;
 ?
;
_space_group_IT_number 14
_symmetry_cell_setting monoclinic
_symmetry_space_group_name_Hall '-P 2ybc'
_symmetry_space_group_name_H-M 'P 1 21/c 1'
_atom_sites_solution_hydrogens geom
_atom_sites_solution_primary direct
_atom_sites_solution_secondary difmap
_audit_creation_method SHELXL-97
_cell_angle_alpha 90.00
_cell_angle_beta 92.98(2)
_cell_angle_gamma 90.00
_cell_formula_units_Z 4
_cell_length_a 9.746(4)
_cell_length_b 9.576(4)
_cell_length_c 37.366(9)
_cell_measurement_temperature 293(2)
_cell_volume 3483(2)
_computing_structure_refinement 'SHELXL-97 (Sheldrick, 1997)'
_diffrn_ambient_temperature 293(2)
_diffrn_measured_fraction_theta_full 0.995
_diffrn_measured_fraction_theta_max 0.995
_diffrn_measurement_device_type 'Siemens AED diffractometer'
_diffrn_measurement_method \q/2\q
_diffrn_radiation_monochromator graphite
_diffrn_radiation_source 'fine-focus sealed tube'
_diffrn_radiation_type MoK\a
_diffrn_radiation_wavelength 0.71069
_diffrn_reflns_av_R_equivalents 0.0392
_diffrn_reflns_av_sigmaI/netI 0.0656
_diffrn_reflns_limit_h_max 2
_diffrn_reflns_limit_h_min -13
_diffrn_reflns_limit_k_max 13
_diffrn_reflns_limit_k_min -13
_diffrn_reflns_limit_l_max 52
_diffrn_reflns_limit_l_min -52
_diffrn_reflns_number 10314
_diffrn_reflns_theta_full 30.07
_diffrn_reflns_theta_max 30.07
_diffrn_reflns_theta_min 3.05
_diffrn_standards_interval_count 100
_diffrn_standards_number 1
_exptl_absorpt_coefficient_mu 1.453
_exptl_crystal_colour 'dark red'
_exptl_crystal_density_diffrn 1.435
_exptl_crystal_density_method 'not measured'
_exptl_crystal_description prism
_exptl_crystal_F_000 1496
_exptl_crystal_size_max 0.5
_exptl_crystal_size_mid 0.5
_exptl_crystal_size_min 0.3
_refine_diff_density_max 1.288
_refine_diff_density_min -1.207
_refine_diff_density_rms 0.141
_refine_ls_extinction_method none
_refine_ls_goodness_of_fit_ref 0.896
_refine_ls_hydrogen_treatment mixed
_refine_ls_matrix_type full
_refine_ls_number_parameters 463
_refine_ls_number_reflns 10182
_refine_ls_number_restraints 0
_refine_ls_restrained_S_all 0.896
_refine_ls_R_factor_all 0.1147
_refine_ls_R_factor_gt 0.0491
_refine_ls_shift/su_max 0.009
_refine_ls_shift/su_mean 0.001
_refine_ls_structure_factor_coef Fsqd
_refine_ls_weighting_details 'calc w=1/[\s^2^(Fo^2^)+(0.1177P)^2^+0.0000P] where P=(Fo^2^+2Fc^2^)/3'
_refine_ls_weighting_scheme calc
_refine_ls_wR_factor_gt 0.1523
_refine_ls_wR_factor_ref 0.1893
_reflns_number_gt 4501
_reflns_number_total 10182
_reflns_threshold_expression >2sigma(I)
_cod_data_source_file om000562r.cif
_cod_data_source_block compound_9
_cod_original_sg_symbol_H-M P21/c
_cod_database_code 4077596

loop_
_symmetry_equiv_pos_as_xyz
'x, y, z'
'-x, y+1/2, -z+1/2'
'-x, -y, -z'
'x, -y-1/2, z-1/2'

loop_
_atom_site_label
_atom_site_type_symbol
_atom_site_fract_x
_atom_site_fract_y
_atom_site_fract_z
_atom_site_U_iso_or_equiv
_atom_site_adp_type
_atom_site_occupancy
_atom_site_symmetry_multiplicity
_atom_site_calc_flag
_atom_site_refinement_flags
Rh Rh 0.66778(4) 0.21470(4) 0.884311(11) 0.04679(13) Uani 1 1 d .
I I 0.78637(5) -0.03587(4) 0.889219(12) 0.07069(16) Uani 1 1 d .
P P 0.78342(13) 0.30009(14) 0.93273(4) 0.0470(3) Uani 1 1 d .
O1 O 0.5634(4) 0.1681(4) 0.83612(9) 0.0541(9) Uani 1 1 d .
O2 O 0.4743(4) 0.2185(5) 0.93762(12) 0.0707(12) Uani 1 1 d .
O3 O 0.8317(5) 0.2947(5) 0.84118(11) 0.0683(11) Uani 1 1 d .
O4 C 0.7264(15) 0.2190(13) 0.1442(3) 0.133(4) Uani 1 1 d .
N1 N 0.5731(4) 0.3969(5) 0.87325(11) 0.0466(9) Uani 1 1 d .
N2 N 0.5044(5) 0.4026(5) 0.83964(12) 0.0521(10) Uani 1 1 d .
C1 C 0.6949(5) 0.4508(5) 0.95035(14) 0.0462(11) Uani 1 1 d .
C2 C 0.7196(6) 0.4895(7) 0.98622(17) 0.0592(14) Uani 1 1 d .
C3 C 0.6616(7) 0.6076(7) 1.00034(19) 0.0649(16) Uani 1 1 d .
C4 C 0.5795(7) 0.6919(7) 0.97878(19) 0.0665(16) Uani 1 1 d .
C5 C 0.5539(7) 0.6574(7) 0.9436(2) 0.0653(16) Uani 1 1 d .
C6 C 0.6096(6) 0.5370(5) 0.92841(15) 0.0497(12) Uani 1 1 d .
C7 C 0.5650(6) 0.5088(6) 0.89164(17) 0.0529(14) Uani 1 1 d .
C8 C 0.5049(5) 0.2803(6) 0.82330(16) 0.0551(13) Uani 1 1 d .
C9 C 0.4334(6) 0.2718(7) 0.78823(16) 0.0575(14) Uani 1 1 d .
C10 C 0.3417(7) 0.3749(8) 0.7758(2) 0.0749(19) Uani 1 1 d .
C11 C 0.2794(9) 0.3670(10) 0.7425(3) 0.093(3) Uani 1 1 d .
C12 C 0.3067(8) 0.2596(11) 0.7199(2) 0.091(2) Uani 1 1 d .
C13 C 0.3939(8) 0.1563(10) 0.73099(19) 0.091(2) Uani 1 1 d .
H13 H 0.4109 0.0819 0.7158 0.109 Uiso 1 1 calc R
C14 C 0.4576(7) 0.1621(8) 0.76509(17) 0.079(2) Uani 1 1 d .
H14 H 0.5176 0.0911 0.7726 0.094 Uiso 1 1 calc R
C15 C 0.8265(5) 0.1966(6) 0.97270(14) 0.0504(12) Uani 1 1 d .
C16 C 0.7357(7) 0.0976(7) 0.98435(17) 0.0627(15) Uani 1 1 d .
C17 C 0.7640(8) 0.0298(8) 1.01693(19) 0.0735(18) Uani 1 1 d .
C18 C 0.8834(8) 0.0604(7) 1.03680(19) 0.0719(18) Uani 1 1 d .
C19 C 0.9749(8) 0.1545(8) 1.02467(18) 0.0706(18) Uani 1 1 d .
C20 C 0.9478(7) 0.2241(7) 0.99246(17) 0.0618(15) Uani 1 1 d .
C21 C 0.9474(5) 0.3717(6) 0.92048(15) 0.0565(13) Uani 1 1 d .
C22 C 1.0411(6) 0.2853(8) 0.9049(2) 0.0714(17) Uani 1 1 d .
H22 H 1.0216 0.1907 0.9022 0.086 Uiso 1 1 calc R
C23 C 1.1645(7) 0.3383(11) 0.8933(2) 0.091(2) Uani 1 1 d .
H23 H 1.2255 0.2802 0.8821 0.109 Uiso 1 1 calc R
C24 C 1.1949(8) 0.4746(12) 0.8986(2) 0.099(3) Uani 1 1 d .
H24 H 1.2773 0.5098 0.8909 0.119 Uiso 1 1 calc R
C25 C 1.1082(8) 0.5597(10) 0.9146(3) 0.109(3) Uani 1 1 d .
H25 H 1.1323 0.6526 0.9186 0.131 Uiso 1 1 calc R
C26 C 0.9827(8) 0.5111(9) 0.9254(2) 0.082(2) Uani 1 1 d .
C27 C 0.5100(6) 0.1572(6) 0.91249(15) 0.0523(12) Uani 1 1 d .
C28 C 0.4301(7) 0.0345(7) 0.8974(2) 0.080(2) Uani 1 1 d .
H28A H 0.4694 -0.0504 0.9070 0.120 Uiso 1 1 calc R
H28B H 0.4336 0.0339 0.8718 0.120 Uiso 1 1 calc R
H28C H 0.3362 0.0416 0.9039 0.120 Uiso 1 1 calc R
C29 C 0.8738(10) 0.2032(10) 0.8138(2) 0.107(3) Uani 1 1 d .
H29A H 0.7954 0.1752 0.7984 0.128 Uiso 1 1 calc R
H29B H 0.9163 0.1202 0.8243 0.128 Uiso 1 1 calc R
C30 C 0.9730(14) 0.2809(15) 0.7931(4) 0.170(6) Uani 1 1 d .
H30A H 1.0663 0.2558 0.8009 0.204 Uiso 1 1 calc R
H30B H 0.9593 0.2604 0.7678 0.204 Uiso 1 1 calc R
C31 C 0.9483(13) 0.4285(12) 0.7998(3) 0.143(5) Uani 1 1 d .
H31A H 0.9027 0.4719 0.7790 0.172 Uiso 1 1 calc R
H31B H 1.0344 0.4768 0.8053 0.172 Uiso 1 1 calc R
C32 C 0.8598(8) 0.4346(8) 0.8308(2) 0.0781(19) Uani 1 1 d .
H32A H 0.9063 0.4845 0.8505 0.094 Uiso 1 1 calc R
H32B H 0.7748 0.4830 0.8242 0.094 Uiso 1 1 calc R
C36 C 0.673(3) 0.233(2) 0.1739(5) 0.325(19) Uani 1 1 d .
H36A H 0.6648 0.3322 0.1783 0.390 Uiso 1 1 calc R
H36B H 0.5796 0.1968 0.1709 0.390 Uiso 1 1 calc R
C35 C 0.725(2) 0.180(3) 0.2020(6) 0.294(15) Uani 1 1 d .
H35A H 0.6609 0.1148 0.2121 0.352 Uiso 1 1 calc R
H35B H 0.7470 0.2519 0.2195 0.352 Uiso 1 1 calc R
C34 C 0.850(3) 0.106(3) 0.1924(6) 0.34(2) Uani 1 1 d .
H34A H 0.9294 0.1364 0.2071 0.411 Uiso 1 1 calc R
H34B H 0.8399 0.0060 0.1942 0.411 Uiso 1 1 calc R
C33 C 0.856(2) 0.147(3) 0.1595(7) 0.285(14) Uani 1 1 d .
H33A H 0.8746 0.0663 0.1447 0.342 Uiso 1 1 calc R
H33B H 0.9332 0.2107 0.1579 0.342 Uiso 1 1 calc R
H2 H 0.768(6) 0.436(6) 1.0044(17) 0.060(17) Uiso 1 1 d .
H3 H 0.677(6) 0.642(7) 1.0227(17) 0.062(18) Uiso 1 1 d .
H4 H 0.535(5) 0.774(6) 0.9871(15) 0.051(15) Uiso 1 1 d .
H5 H 0.496(6) 0.694(6) 0.9316(16) 0.050(17) Uiso 1 1 d .
H7 H 0.523(5) 0.567(5) 0.8843(13) 0.030(13) Uiso 1 1 d .
H10 H 0.333(7) 0.449(7) 0.7908(19) 0.07(2) Uiso 1 1 d .
H11 H 0.225(6) 0.429(7) 0.7346(17) 0.057(18) Uiso 1 1 d .
H16 H 0.652(6) 0.068(6) 0.9719(16) 0.054(16) Uiso 1 1 d .
H17 H 0.696(7) -0.041(7) 1.0232(17) 0.065(18) Uiso 1 1 d .
H18 H 0.905(8) 0.017(8) 1.064(2) 0.09(2) Uiso 1 1 d .
H19 H 1.060(5) 0.168(5) 1.0377(13) 0.035(12) Uiso 1 1 d .
H20 H 1.016(6) 0.271(6) 0.9815(17) 0.058(17) Uiso 1 1 d .
H26 H 0.942(7) 0.566(7) 0.9390(19) 0.08(2) Uiso 1 1 d .
H12 H 0.248(8) 0.237(8) 0.692(2) 0.10(2) Uiso 1 1 d .

loop_
_atom_site_aniso_label
_atom_site_aniso_U_11
_atom_site_aniso_U_22
_atom_site_aniso_U_33
_atom_site_aniso_U_23
_atom_site_aniso_U_13
_atom_site_aniso_U_12
Rh 0.0476(2) 0.0479(2) 0.0452(2) -0.00215(18) 0.00461(15) 0.00679(18)
I 0.0836(3) 0.0604(3) 0.0680(3) -0.00310(19) 0.0029(2) 0.0221(2)
P 0.0450(7) 0.0512(7) 0.0451(7) -0.0031(6) 0.0040(5) 0.0065(6)
O1 0.060(2) 0.059(2) 0.044(2) -0.0044(17) 0.0024(16) 0.0066(18)
O2 0.064(2) 0.082(3) 0.069(3) -0.011(2) 0.025(2) -0.005(2)
O3 0.074(3) 0.076(3) 0.056(2) 0.000(2) 0.016(2) 0.000(2)
O4 0.174(12) 0.127(9) 0.100(8) -0.007(7) 0.018(7) -0.047(8)
N1 0.041(2) 0.053(2) 0.045(2) 0.0027(19) 0.0013(17) 0.0027(19)
N2 0.060(3) 0.051(2) 0.045(2) 0.000(2) -0.001(2) 0.005(2)
C1 0.043(3) 0.047(3) 0.049(3) 0.001(2) 0.009(2) 0.001(2)
C2 0.057(3) 0.068(4) 0.053(3) -0.003(3) 0.005(3) 0.008(3)
C3 0.069(4) 0.064(4) 0.061(4) -0.019(3) 0.006(3) 0.004(3)
C4 0.074(4) 0.055(3) 0.071(4) -0.019(3) 0.010(3) 0.009(3)
C5 0.067(4) 0.053(3) 0.076(5) -0.008(3) 0.002(3) 0.013(3)
C6 0.057(3) 0.044(3) 0.049(3) -0.007(2) 0.002(2) -0.002(2)
C7 0.044(3) 0.045(3) 0.069(4) 0.012(3) 0.003(3) 0.012(2)
C8 0.049(3) 0.060(3) 0.057(3) 0.000(3) 0.009(2) 0.004(3)
C9 0.052(3) 0.068(4) 0.052(3) 0.003(3) 0.001(2) -0.007(3)
C10 0.070(4) 0.075(5) 0.078(5) -0.001(4) -0.013(4) 0.004(3)
C11 0.081(5) 0.095(6) 0.099(7) 0.020(5) -0.030(5) 0.005(4)
C12 0.087(5) 0.128(7) 0.057(4) -0.009(5) -0.011(4) -0.011(5)
C13 0.098(5) 0.114(6) 0.058(4) -0.021(4) -0.022(4) 0.021(5)
C14 0.086(5) 0.095(5) 0.053(4) -0.014(4) -0.015(3) 0.016(4)
C15 0.054(3) 0.057(3) 0.041(3) -0.002(2) 0.003(2) 0.018(2)
C16 0.062(4) 0.070(4) 0.057(4) 0.006(3) 0.007(3) 0.006(3)
C17 0.092(5) 0.072(4) 0.058(4) 0.006(3) 0.012(4) 0.010(4)
C18 0.093(5) 0.067(4) 0.056(4) 0.005(3) 0.001(4) 0.028(4)
C19 0.080(5) 0.072(4) 0.058(4) -0.009(3) -0.016(3) 0.021(4)
C20 0.063(4) 0.060(4) 0.062(4) 0.002(3) 0.001(3) 0.012(3)
C21 0.048(3) 0.069(4) 0.052(3) -0.002(3) 0.004(2) 0.002(3)
C22 0.051(3) 0.077(4) 0.087(5) 0.010(4) 0.013(3) 0.011(3)
C23 0.053(4) 0.126(7) 0.096(6) 0.013(5) 0.019(4) 0.017(4)
C24 0.058(4) 0.143(8) 0.096(6) -0.001(6) 0.015(4) -0.031(5)
C25 0.076(5) 0.109(7) 0.144(9) -0.032(6) 0.031(5) -0.035(5)
C26 0.075(5) 0.083(5) 0.091(6) -0.028(4) 0.029(4) -0.020(4)
C27 0.051(3) 0.054(3) 0.052(3) 0.006(3) 0.002(2) 0.006(2)
C28 0.085(5) 0.073(4) 0.083(5) -0.011(4) 0.020(4) -0.031(4)
C29 0.122(7) 0.106(7) 0.097(6) -0.017(5) 0.056(5) -0.002(5)
C30 0.199(13) 0.158(12) 0.166(12) 0.018(9) 0.129(11) 0.007(10)
C31 0.180(11) 0.114(9) 0.144(10) 0.019(7) 0.092(9) -0.016(8)
C32 0.078(4) 0.086(5) 0.071(5) 0.014(4) 0.005(3) 0.000(4)
C36 0.67(6) 0.189(18) 0.115(13) 0.011(12) -0.01(2) 0.20(3)
C35 0.29(2) 0.36(3) 0.25(2) 0.14(2) 0.14(2) 0.21(2)
C34 0.49(5) 0.38(4) 0.164(19) 0.00(2) 0.06(2) 0.27(4)
C33 0.173(15) 0.47(4) 0.21(2) -0.03(3) 0.049(16) 0.13(2)

loop_
_atom_type_symbol
_atom_type_description
_atom_type_scat_dispersion_real
_atom_type_scat_dispersion_imag
_atom_type_scat_source
C C 0.0033 0.0016 'International Tables Vol C Tables 4.2.6.8 and 6.1.1.4'
H H 0.0000 0.0000 'International Tables Vol C Tables 4.2.6.8 and 6.1.1.4'
N N 0.0061 0.0033 'International Tables Vol C Tables 4.2.6.8 and 6.1.1.4'
O O 0.0106 0.0060 'International Tables Vol C Tables 4.2.6.8 and 6.1.1.4'
P P 0.1023 0.0942 'International Tables Vol C Tables 4.2.6.8 and 6.1.1.4'
Rh Rh -1.1178 0.9187 'International Tables Vol C Tables 4.2.6.8 and 6.1.1.4'
I I -0.4742 1.8119 'International Tables Vol C Tables 4.2.6.8 and 6.1.1.4'

loop_
_geom_angle_atom_site_label_1
_geom_angle_atom_site_label_2
_geom_angle_atom_site_label_3
_geom_angle
C27 Rh N1 89.4(2)
C27 Rh O1 92.4(2)
N1 Rh O1 78.94(16)
C27 Rh P 92.52(17)
N1 Rh P 93.19(13)
O1 Rh P 170.66(12)
C27 Rh O3 169.92(19)
N1 Rh O3 84.33(16)
O1 Rh O3 78.64(15)
P Rh O3 95.70(12)
C27 Rh I 93.39(16)
N1 Rh I 171.87(12)
O1 Rh I 93.31(11)
P Rh I 94.30(4)
O3 Rh I 91.80(11)
C21 P C1 103.4(3)
C21 P C15 104.1(3)
C1 P C15 103.1(2)
C21 P Rh 110.29(19)
C1 P Rh 110.73(18)
C15 P Rh 123.3(2)
C8 O1 Rh 109.3(3)
C29 O3 C32 108.5(6)
C29 O3 Rh 120.2(4)
C32 O3 Rh 127.8(4)
C36 O4 C33 95.4(16)
C7 N1 N2 114.3(5)
C7 N1 Rh 131.2(4)
N2 N1 Rh 114.4(3)
C8 N2 N1 111.7(4)
C2 C1 C6 118.1(5)
C2 C1 P 119.7(4)
C6 C1 P 122.1(4)
C3 C2 C1 122.0(6)
C4 C3 C2 119.7(6)
C5 C4 C3 119.7(6)
C4 C5 C6 122.2(6)
C1 C6 C5 118.3(5)
C1 C6 C7 125.8(5)
C5 C6 C7 115.8(5)
N1 C7 C6 130.1(5)
O1 C8 N2 125.2(5)
O1 C8 C9 117.9(5)
N2 C8 C9 117.0(5)
C14 C9 C10 117.0(6)
C14 C9 C8 121.0(6)
C10 C9 C8 122.0(6)
C11 C10 C9 121.0(8)
C10 C11 C12 121.0(8)
C13 C12 C11 120.1(7)
C12 C13 C14 119.6(8)
C9 C14 C13 121.2(7)
C16 C15 C20 120.3(6)
C16 C15 P 120.4(4)
C20 C15 P 119.1(5)
C15 C16 C17 119.5(7)
C18 C17 C16 119.6(7)
C19 C18 C17 120.7(7)
C18 C19 C20 120.5(7)
C15 C20 C19 119.3(7)
C22 C21 C26 117.8(6)
C22 C21 P 119.2(5)
C26 C21 P 122.9(5)
C21 C22 C23 120.8(7)
C24 C23 C22 119.5(8)
C25 C24 C23 121.0(8)
C24 C25 C26 120.8(8)
C25 C26 C21 120.0(8)
O2 C27 C28 121.3(5)
O2 C27 Rh 123.7(5)
C28 C27 Rh 114.8(4)
O3 C29 C30 106.7(8)
C31 C30 C29 106.4(8)
C30 C31 C32 106.3(8)
O3 C32 C31 107.7(7)
C35 C36 O4 122(2)
C36 C35 C34 107(2)
C33 C34 C35 100(2)
C34 C33 O4 114.1(19)

loop_
_geom_bond_atom_site_label_1
_geom_bond_atom_site_label_2
_geom_bond_distance
Rh C27 1.986(6)
Rh N1 2.007(4)
Rh O1 2.070(4)
Rh P 2.2360(15)
Rh O3 2.451(4)
Rh I 2.6655(11)
P C21 1.819(6)
P C1 1.822(5)
P C15 1.823(5)
O1 C8 1.296(7)
O2 C27 1.175(7)
O3 C29 1.423(8)
O3 C32 1.425(8)
O4 C36 1.26(2)
O4 C33 1.53(2)
N1 C7 1.277(7)
N1 N2 1.393(6)
N2 C8 1.320(7)
C1 C2 1.399(8)
C1 C6 1.405(7)
C2 C3 1.381(9)
C3 C4 1.369(9)
C4 C5 1.365(9)
C5 C6 1.407(8)
C6 C7 1.445(8)
C8 C9 1.454(8)
C9 C14 1.389(9)
C9 C10 1.395(9)
C10 C11 1.357(11)
C11 C12 1.365(12)
C12 C13 1.354(12)
C13 C14 1.390(9)
C15 C16 1.383(8)
C15 C20 1.386(8)
C16 C17 1.395(9)
C17 C18 1.379(11)
C18 C19 1.362(10)
C19 C20 1.389(9)
C21 C22 1.383(8)
C21 C26 1.389(10)
C22 C23 1.396(10)
C23 C24 1.350(13)
C24 C25 1.339(12)
C25 C26 1.388(10)
C27 C28 1.503(8)
C29 C30 1.470(13)
C30 C31 1.457(15)
C31 C32 1.480(11)
C36 C35 1.25(2)
C35 C34 1.47(3)
C34 C33 1.29(2)
